data_2021547
loop_
_publ_author_name
'Bai, Chao'
'Liu, Bin'
'Hu, Huai-Ming'
'Li, Jin-Dian'
'Wang, Xiaofang'
'Xue, Ganglin'

_publ_section_title
;
 Structural investigation of one- and three-dimensional lanthanide(III)
 coordination polymers based on functionalized terpyridine carboxylate and
 aromatic dicarboxylate ligands
;
_journal_coeditor_code QP3023
_journal_issue 4
_journal_name_full 'Acta Crystallographica Section C'
_journal_page_first 422
_journal_page_last 432
_journal_paper_doi 10.1107/S2053229619003437
_journal_volume 75
_journal_year 2019
_chemical_formula_iupac '[Ho (C8 H4 O4) (C22 H14 N3 O2)]'
_chemical_formula_moiety 'C30 H18 Ho N3 O6'
_chemical_formula_sum 'C30 H18 Ho N3 O6'
_chemical_formula_weight 681.40
_chemical_name_systematic
Poly[(\m~2~-benzene-1,4-dicarboxylato)[\m~2~-2-(2,2':6',2''-terpyridin-4'-yl)benzoato]holmium(III)]
_space_group_IT_number 15
_space_group_name_Hall '-P 2yc'
_symmetry_cell_setting monoclinic
_symmetry_space_group_name_Hall '-C 2yc'
_symmetry_space_group_name_H-M 'C 1 2/c 1'
_atom_sites_solution_hydrogens geom
_atom_sites_solution_primary direct
_atom_sites_solution_secondary difmap
_audit_creation_method SHELXL-97
_cell_angle_alpha 90.00
_cell_angle_beta 96.640(3)
_cell_angle_gamma 90.00
_cell_formula_units_Z 8
_cell_length_a 24.914(5)
_cell_length_b 10.208(2)
_cell_length_c 20.132(4)
_cell_measurement_reflns_used 2198
_cell_measurement_temperature 296(2)
_cell_measurement_theta_max 22.58
_cell_measurement_theta_min 2.16
_cell_volume 5085.7(17)
_computing_cell_refinement
;
SMART (Bruker, 2008)
;
_computing_data_collection
;
SMART (Bruker, 2008)
;
_computing_data_reduction
;
SAINT (Bruker, 2008)
;
_computing_molecular_graphics
;
SHELXTL (Sheldrick, 2008)
;
_computing_publication_material
;
SHELXTL (Sheldrick, 2008)
;
_computing_structure_refinement
;
SHELXL2014 (Sheldrick, 2015)
;
_computing_structure_solution
;
SHELXS97 (Sheldrick, 2008)
;
_diffrn_ambient_temperature 296(2)
_diffrn_measured_fraction_theta_full 0.998
_diffrn_measured_fraction_theta_max 0.998
_diffrn_measurement_device_type 'Bruker SMART APEXII CCD area detector'
_diffrn_measurement_method 'phi and omega scans'
_diffrn_radiation_monochromator graphite
_diffrn_radiation_source 'fine-focus sealed tube'
_diffrn_radiation_type MoK\a
_diffrn_radiation_wavelength 0.71073
_diffrn_reflns_av_R_equivalents 0.0598
_diffrn_reflns_av_sigmaI/netI 0.0748
_diffrn_reflns_limit_h_max 23
_diffrn_reflns_limit_h_min -29
_diffrn_reflns_limit_k_max 9
_diffrn_reflns_limit_k_min -12
_diffrn_reflns_limit_l_max 23
_diffrn_reflns_limit_l_min -19
_diffrn_reflns_number 12219
_diffrn_reflns_theta_full 25.05
_diffrn_reflns_theta_max 25.05
_diffrn_reflns_theta_min 2.04
_exptl_absorpt_coefficient_mu 3.164
_exptl_absorpt_correction_T_max 0.683
_exptl_absorpt_correction_T_min 0.618
_exptl_absorpt_correction_type multi-scan
_exptl_absorpt_process_details
;
(SADABS; Sheldrick, 1996)
;
_exptl_crystal_colour organge
_exptl_crystal_density_diffrn 1.780
_exptl_crystal_density_method 'not measured'
_exptl_crystal_description block
_exptl_crystal_F_000 2672
_exptl_crystal_size_max 0.16
_exptl_crystal_size_mid 0.13
_exptl_crystal_size_min 0.12
_refine_diff_density_max 1.011
_refine_diff_density_min -1.930
_refine_ls_extinction_method none
_refine_ls_goodness_of_fit_ref 1.031
_refine_ls_hydrogen_treatment mixed
_refine_ls_matrix_type full
_refine_ls_number_parameters 361
_refine_ls_number_reflns 4488
_refine_ls_number_restraints 0
_refine_ls_restrained_S_all 1.031
_refine_ls_R_factor_all 0.0649
_refine_ls_R_factor_gt 0.0416
_refine_ls_shift/su_max 0.001
_refine_ls_shift/su_mean 0.000
_refine_ls_structure_factor_coef Fsqd
_refine_ls_weighting_details 'calc w=1/[\s^2^(Fo^2^)+(0.0320P)^2^+0.0000P] where P=(Fo^2^+2Fc^2^)/3'
_refine_ls_weighting_scheme calc
_refine_ls_wR_factor_gt 0.0811
_refine_ls_wR_factor_ref 0.0887
_reflns_number_gt 3316
_reflns_number_total 4488
_reflns_threshold_expression >2sigma(I)
_cod_data_source_file qp3023sup1.cif
_cod_data_source_block nw2190_0m
_cod_depositor_comments 'Adding full bibliography for 2021540--2021549.cif.'
_cod_original_cell_volume 5085.4(17)
_cod_original_sg_symbol_H-M 'C2/c  '
_cod_database_code 2021547
_cod_database_fobs_code 2021547

loop_
_symmetry_equiv_pos_as_xyz
'x, y, z'
'-x, y, -z+1/2'
'x+1/2, y+1/2, z'
'-x+1/2, y+1/2, -z+1/2'
'-x, -y, -z'
'x, -y, z-1/2'
'-x+1/2, -y+1/2, -z'
'x+1/2, -y+1/2, z-1/2'

loop_
_atom_site_type_symbol
_atom_site_label
_atom_site_fract_x
_atom_site_fract_y
_atom_site_fract_z
_atom_site_U_iso_or_equiv
_atom_site_adp_type
_atom_site_calc_flag
_atom_site_refinement_flags
_atom_site_occupancy
_atom_site_symmetry_multiplicity
Ho Ho1 0.346236(12) 1.13150(3) 0.046287(13) 0.02393(11) Uani d . 1 1
N N1 0.4214(2) 1.2798(6) 0.1019(3) 0.0336(14) Uani d . 1 1
N N2 0.4396(2) 1.0256(5) 0.0807(2) 0.0236(12) Uani d . 1 1
N N3 0.3559(2) 0.8878(6) 0.0197(2) 0.0268(13) Uani d . 1 1
O O1 0.60375(17) 0.8830(5) 0.0474(2) 0.0358(12) Uani d . 1 1
O O2 0.6398(2) 0.6884(5) 0.0378(2) 0.0469(14) Uani d . 1 1
O O3 0.27469(18) 1.1039(5) -0.03402(19) 0.0346(12) Uani d . 1 1
O O4 0.20079(18) 1.2000(5) -0.0845(2) 0.0326(12) Uani d . 1 1
O O5 0.35539(18) 0.9187(5) -0.3371(2) 0.0347(12) Uani d . 1 1
O O6 0.28010(18) 0.9916(5) -0.3938(2) 0.0376(13) Uani d . 1 1
C C1 0.4138(3) 1.4071(7) 0.1059(4) 0.046(2) Uani d . 1 1
H H1 0.3805 1.4403 0.0878 0.055 Uiso calc R 1 1
C C2 0.4520(3) 1.4957(8) 0.1350(4) 0.052(2) Uani d . 1 1
H H2 0.4447 1.5850 0.1360 0.062 Uiso calc R 1 1
C C3 0.5005(4) 1.4462(9) 0.1621(4) 0.061(3) Uani d . 1 1
H H3 0.5270 1.5016 0.1826 0.073 Uiso calc R 1 1
C C4 0.5096(3) 1.3152(8) 0.1589(4) 0.048(2) Uani d . 1 1
H H4 0.5426 1.2803 0.1771 0.057 Uiso calc R 1 1
C C5 0.4695(3) 1.2335(7) 0.1284(3) 0.0301(17) Uani d . 1 1
C C6 0.4774(2) 1.0898(7) 0.1222(3) 0.0256(15) Uani d . 1 1
C C7 0.5223(2) 1.0248(7) 0.1549(3) 0.0265(16) Uani d . 1 1
H H7 0.5462 1.0695 0.1858 0.032 Uiso calc R 1 1
C C8 0.5313(2) 0.8952(7) 0.1415(3) 0.0246(15) Uani d . 1 1
C C9 0.4942(3) 0.8324(7) 0.0950(3) 0.0290(16) Uani d . 1 1
H H9 0.5000 0.7461 0.0827 0.035 Uiso calc R 1 1
C C10 0.4486(2) 0.8995(6) 0.0671(3) 0.0238(15) Uani d . 1 1
C C11 0.4048(3) 0.8286(7) 0.0250(3) 0.0289(17) Uani d . 1 1
C C12 0.4130(3) 0.7100(8) -0.0046(4) 0.047(2) Uani d . 1 1
H H12 0.4478 0.6766 -0.0033 0.056 Uiso calc R 1 1
C C13 0.3693(4) 0.6391(9) -0.0367(4) 0.055(2) Uani d . 1 1
H H13 0.3739 0.5569 -0.0551 0.066 Uiso calc R 1 1
C C14 0.3194(3) 0.6971(8) -0.0396(3) 0.044(2) Uani d . 1 1
H H14 0.2890 0.6543 -0.0603 0.053 Uiso calc R 1 1
C C15 0.3145(3) 0.8185(8) -0.0117(3) 0.0371(18) Uani d . 1 1
H H15 0.2802 0.8555 -0.0146 0.045 Uiso calc R 1 1
C C16 0.5760(3) 0.8186(7) 0.1784(3) 0.0281(16) Uani d . 1 1
C C17 0.5804(3) 0.8138(7) 0.2474(3) 0.0343(18) Uani d . 1 1
H H17 0.5566 0.8615 0.2704 0.041 Uiso calc R 1 1
C C18 0.6205(3) 0.7376(8) 0.2827(3) 0.041(2) Uani d . 1 1
H H18 0.6240 0.7363 0.3292 0.050 Uiso calc R 1 1
C C19 0.6546(3) 0.6649(7) 0.2491(3) 0.0389(19) Uani d . 1 1
H H19 0.6805 0.6122 0.2730 0.047 Uiso calc R 1 1
C C20 0.6510(3) 0.6688(7) 0.1803(3) 0.0358(18) Uani d . 1 1
H H20 0.6744 0.6186 0.1579 0.043 Uiso calc R 1 1
C C21 0.6129(3) 0.7469(7) 0.1448(3) 0.0278(16) Uani d . 1 1
C C22 0.6175(3) 0.7720(8) 0.0706(3) 0.0323(17) Uani d . 1 1
C C23 0.2436(2) 1.1334(7) -0.0848(3) 0.0268(15) Uani d . 1 1
C C24 0.2577(2) 1.0868(6) -0.1514(3) 0.0232(15) Uani d . 1 1
C C25 0.3006(3) 1.0010(7) -0.1539(3) 0.0304(17) Uani d . 1 1
H H25 0.3192 0.9691 -0.1145 0.036 Uiso calc R 1 1
C C26 0.3155(3) 0.9630(7) -0.2152(3) 0.0318(17) Uani d . 1 1
H H26 0.3440 0.9049 -0.2167 0.038 Uiso calc R 1 1
C C27 0.2885(3) 1.0101(7) -0.2745(3) 0.0252(15) Uani d . 1 1
C C28 0.2457(3) 1.0946(7) -0.2716(3) 0.0322(18) Uani d . 1 1
H H28 0.2273 1.1267 -0.3110 0.039 Uiso calc R 1 1
C C29 0.2298(3) 1.1322(7) -0.2109(3) 0.0282(15) Uani d . 1 1
H H29 0.2005 1.1880 -0.2098 0.034 Uiso calc R 1 1
C C30 0.3086(3) 0.9722(7) -0.3395(3) 0.0287(17) Uani d . 1 1

loop_
_atom_site_aniso_label
_atom_site_aniso_U_11
_atom_site_aniso_U_22
_atom_site_aniso_U_33
_atom_site_aniso_U_12
_atom_site_aniso_U_13
_atom_site_aniso_U_23
Ho1 0.02271(17) 0.03271(19) 0.01793(15) 0.00539(16) 0.00904(11) 0.00194(16)
N1 0.031(3) 0.030(4) 0.041(3) 0.004(3) 0.011(3) -0.002(3)
N2 0.021(3) 0.030(4) 0.023(3) 0.004(2) 0.013(2) 0.000(3)
N3 0.025(3) 0.032(4) 0.025(3) -0.004(3) 0.009(2) 0.006(3)
O1 0.034(3) 0.047(4) 0.028(2) 0.013(3) 0.013(2) 0.007(2)
O2 0.059(4) 0.049(4) 0.036(3) 0.013(3) 0.019(3) -0.003(3)
O3 0.038(3) 0.046(4) 0.020(2) 0.015(2) 0.003(2) -0.003(2)
O4 0.029(3) 0.047(3) 0.023(2) 0.013(2) 0.008(2) -0.010(2)
O5 0.031(3) 0.051(4) 0.023(2) -0.002(2) 0.010(2) -0.010(2)
O6 0.039(3) 0.061(4) 0.014(2) 0.013(3) 0.005(2) -0.001(2)
C1 0.044(5) 0.029(5) 0.069(5) 0.006(4) 0.024(4) 0.006(4)
C2 0.050(5) 0.029(5) 0.080(6) -0.001(4) 0.020(5) 0.000(4)
C3 0.072(7) 0.039(6) 0.070(6) -0.012(5) -0.001(5) -0.008(5)
C4 0.037(5) 0.037(5) 0.069(6) 0.006(4) 0.000(4) -0.002(4)
C5 0.031(4) 0.028(4) 0.033(4) 0.001(3) 0.013(3) 0.002(3)
C6 0.023(4) 0.029(4) 0.026(3) -0.001(3) 0.008(3) -0.006(3)
C7 0.021(4) 0.035(5) 0.023(3) -0.006(3) 0.003(3) -0.001(3)
C8 0.020(3) 0.033(5) 0.023(3) 0.002(3) 0.011(3) 0.002(3)
C9 0.030(4) 0.023(4) 0.037(4) 0.001(3) 0.018(3) 0.001(3)
C10 0.024(3) 0.026(4) 0.023(3) 0.004(3) 0.010(3) 0.001(3)
C11 0.036(4) 0.028(4) 0.023(3) 0.001(3) 0.003(3) 0.001(3)
C12 0.047(5) 0.051(6) 0.041(4) 0.001(4) 0.001(4) -0.008(4)
C13 0.071(6) 0.037(5) 0.053(5) -0.002(5) -0.009(4) -0.017(4)
C14 0.047(5) 0.047(6) 0.036(4) -0.012(4) -0.001(4) -0.002(4)
C15 0.038(4) 0.042(5) 0.032(4) -0.005(4) 0.006(3) 0.000(4)
C16 0.027(4) 0.032(4) 0.027(3) -0.003(3) 0.009(3) 0.003(3)
C17 0.030(4) 0.048(5) 0.028(4) 0.008(3) 0.015(3) 0.004(3)
C18 0.041(4) 0.058(6) 0.024(4) -0.003(4) -0.001(3) 0.010(4)
C19 0.041(4) 0.043(5) 0.032(4) 0.011(4) -0.001(3) 0.010(4)
C20 0.028(4) 0.038(5) 0.044(4) 0.011(3) 0.014(3) 0.011(4)
C21 0.031(4) 0.029(4) 0.024(3) -0.003(3) 0.006(3) 0.003(3)
C22 0.024(4) 0.041(5) 0.032(4) 0.009(3) 0.007(3) 0.001(4)
C23 0.028(4) 0.032(4) 0.022(3) -0.004(3) 0.009(3) -0.003(3)
C24 0.021(3) 0.028(4) 0.021(3) 0.002(3) 0.005(3) -0.005(3)
C25 0.035(4) 0.037(5) 0.020(3) 0.003(3) 0.007(3) -0.003(3)
C26 0.029(4) 0.041(5) 0.027(4) 0.004(3) 0.009(3) -0.006(3)
C27 0.025(4) 0.033(4) 0.020(3) -0.006(3) 0.013(3) -0.004(3)
C28 0.038(4) 0.038(5) 0.020(3) 0.000(3) 0.001(3) 0.000(3)
C29 0.028(4) 0.030(4) 0.027(3) 0.002(3) 0.006(3) -0.009(3)
C30 0.028(4) 0.030(5) 0.031(4) -0.008(3) 0.017(3) -0.005(3)

loop_
_atom_type_symbol
_atom_type_description
_atom_type_scat_dispersion_real
_atom_type_scat_dispersion_imag
_atom_type_scat_source
C C 0.0033 0.0016 'International Tables Vol C Tables 4.2.6.8 and 6.1.1.4'
H H 0.0000 0.0000 'International Tables Vol C Tables 4.2.6.8 and 6.1.1.4'
N N 0.0061 0.0033 'International Tables Vol C Tables 4.2.6.8 and 6.1.1.4'
O O 0.0106 0.0060 'International Tables Vol C Tables 4.2.6.8 and 6.1.1.4'
Ho Ho -0.2175 4.6783 'International Tables Vol C Tables 4.2.6.8 and 6.1.1.4'

loop_
_geom_angle_atom_site_label_1
_geom_angle_atom_site_label_2
_geom_angle_atom_site_label_3
_geom_angle_site_symmetry_1
_geom_angle_site_symmetry_3
_geom_angle
O4 Ho1 O3 7_575 . 86.69(15)
O4 Ho1 O1 7_575 5_675 130.88(17)
O3 Ho1 O1 . 5_675 82.45(15)
O4 Ho1 O5 7_575 6_576 79.83(16)
O3 Ho1 O5 . 6_576 130.40(16)
O1 Ho1 O5 5_675 6_576 139.98(16)
O4 Ho1 O6 7_575 6_576 79.71(17)
O3 Ho1 O6 . 6_576 76.98(15)
O1 Ho1 O6 5_675 6_576 141.98(16)
O5 Ho1 O6 6_576 6_576 53.76(14)
O4 Ho1 O2 7_575 5_675 78.11(16)
O3 Ho1 O2 . 5_675 76.95(17)
O1 Ho1 O2 5_675 5_675 52.77(16)
O5 Ho1 O2 6_576 5_675 143.37(17)
O6 Ho1 O2 6_576 5_675 146.49(16)
O4 Ho1 N3 7_575 . 150.79(17)
O3 Ho1 N3 . . 79.41(16)
O1 Ho1 N3 5_675 . 72.79(17)
O5 Ho1 N3 6_576 . 89.79(16)
O6 Ho1 N3 6_576 . 72.22(16)
O2 Ho1 N3 5_675 . 122.56(16)
O4 Ho1 N1 7_575 . 77.50(17)
O3 Ho1 N1 . . 148.69(18)
O1 Ho1 N1 5_675 . 87.70(17)
O5 Ho1 N1 6_576 . 73.46(17)
O6 Ho1 N1 6_576 . 125.23(16)
O2 Ho1 N1 5_675 . 73.45(18)
N3 Ho1 N1 . . 125.70(17)
O4 Ho1 N2 7_575 . 135.31(16)
O3 Ho1 N2 . . 138.00(16)
O1 Ho1 N2 5_675 . 69.48(15)
O5 Ho1 N2 6_576 . 70.50(15)
O6 Ho1 N2 6_576 . 106.51(16)
O2 Ho1 N2 5_675 . 106.94(16)
N3 Ho1 N2 . . 63.07(16)
N1 Ho1 N2 . . 62.64(18)
O4 Ho1 C30 7_575 6_576 76.82(18)
O3 Ho1 C30 . 6_576 103.17(18)
O1 Ho1 C30 5_675 6_576 152.27(19)
O5 Ho1 C30 6_576 6_576 27.28(16)
O6 Ho1 C30 6_576 6_576 26.58(16)
O2 Ho1 C30 5_675 6_576 154.87(18)
N3 Ho1 C30 . 6_576 81.50(18)
N1 Ho1 C30 . 6_576 99.33(19)
N2 Ho1 C30 . 6_576 89.89(17)
O4 Ho1 C22 7_575 5_675 104.4(2)
O3 Ho1 C22 . 5_675 75.47(18)
O1 Ho1 C22 5_675 5_675 26.61(17)
O5 Ho1 C22 6_576 5_675 154.13(18)
O6 Ho1 C22 6_576 5_675 151.82(17)
O2 Ho1 C22 5_675 5_675 26.49(18)
N3 Ho1 C22 . 5_675 96.8(2)
N1 Ho1 C22 . 5_675 82.46(19)
N2 Ho1 C22 . 5_675 90.26(17)
C30 Ho1 C22 6_576 5_675 178.1(2)
C1 N1 C5 . . 116.9(6)
C1 N1 Ho1 . . 120.4(5)
C5 N1 Ho1 . . 122.7(5)
C10 N2 C6 . . 118.0(5)
C10 N2 Ho1 . . 120.9(4)
C6 N2 Ho1 . . 120.2(4)
C15 N3 C11 . . 115.8(6)
C15 N3 Ho1 . . 121.6(5)
C11 N3 Ho1 . . 121.5(4)
C22 O1 Ho1 . 5_675 95.4(4)
C22 O2 Ho1 . 5_675 87.8(5)
C23 O3 Ho1 . . 155.8(5)
C23 O4 Ho1 . 7_575 151.4(4)
C30 O5 Ho1 . 6_575 94.1(4)
C30 O6 Ho1 . 6_575 90.2(4)
N1 C1 C2 . . 124.8(8)
N1 C1 H1 . . 117.6
C2 C1 H1 . . 117.6
C3 C2 C1 . . 117.3(8)
C3 C2 H2 . . 121.4
C1 C2 H2 . . 121.4
C4 C3 C2 . . 119.4(8)
C4 C3 H3 . . 120.3
C2 C3 H3 . . 120.3
C3 C4 C5 . . 119.7(8)
C3 C4 H4 . . 120.2
C5 C4 H4 . . 120.2
N1 C5 C4 . . 121.9(7)
N1 C5 C6 . . 115.8(6)
C4 C5 C6 . . 122.2(6)
N2 C6 C7 . . 121.5(6)
N2 C6 C5 . . 116.1(6)
C7 C6 C5 . . 122.4(6)
C8 C7 C6 . . 120.3(6)
C8 C7 H7 . . 119.9
C6 C7 H7 . . 119.9
C7 C8 C9 . . 117.8(6)
C7 C8 C16 . . 122.5(6)
C9 C8 C16 . . 119.6(6)
C8 C9 C10 . . 119.5(6)
C8 C9 H9 . . 120.3
C10 C9 H9 . . 120.3
N2 C10 C9 . . 122.7(6)
N2 C10 C11 . . 116.9(6)
C9 C10 C11 . . 120.2(6)
N3 C11 C12 . . 122.5(6)
N3 C11 C10 . . 115.0(6)
C12 C11 C10 . . 122.5(6)
C11 C12 C13 . . 120.5(8)
C11 C12 H12 . . 119.8
C13 C12 H12 . . 119.8
C14 C13 C12 . . 116.7(8)
C14 C13 H13 . . 121.7
C12 C13 H13 . . 121.7
C15 C14 C13 . . 119.7(7)
C15 C14 H14 . . 120.1
C13 C14 H14 . . 120.1
N3 C15 C14 . . 124.6(7)
N3 C15 H15 . . 117.7
C14 C15 H15 . . 117.7
C17 C16 C21 . . 119.0(6)
C17 C16 C8 . . 119.3(6)
C21 C16 C8 . . 121.7(6)
C16 C17 C18 . . 120.1(6)
C16 C17 H17 . . 120.0
C18 C17 H17 . . 120.0
C19 C18 C17 . . 120.1(6)
C19 C18 H18 . . 119.9
C17 C18 H18 . . 119.9
C18 C19 C20 . . 120.7(7)
C18 C19 H19 . . 119.6
C20 C19 H19 . . 119.6
C21 C20 C19 . . 119.9(7)
C21 C20 H20 . . 120.0
C19 C20 H20 . . 120.0
C20 C21 C16 . . 120.1(6)
C20 C21 C22 . . 118.6(6)
C16 C21 C22 . . 120.5(6)
O2 C22 O1 . . 122.5(6)
O2 C22 C21 . . 119.3(7)
O1 C22 C21 . . 117.7(6)
O2 C22 Ho1 . 5_675 65.7(4)
O1 C22 Ho1 . 5_675 58.0(3)
C21 C22 Ho1 . 5_675 161.2(5)
O3 C23 O4 . . 124.8(6)
O3 C23 C24 . . 118.0(6)
O4 C23 C24 . . 117.2(5)
C25 C24 C29 . . 119.3(6)
C25 C24 C23 . . 119.5(5)
C29 C24 C23 . . 121.2(6)
C24 C25 C26 . . 119.7(6)
C24 C25 H25 . . 120.2
C26 C25 H25 . . 120.2
C27 C26 C25 . . 121.2(6)
C27 C26 H26 . . 119.4
C25 C26 H26 . . 119.4
C28 C27 C26 . . 118.7(6)
C28 C27 C30 . . 122.4(6)
C26 C27 C30 . . 118.9(6)
C27 C28 C29 . . 121.0(6)
C27 C28 H28 . . 119.5
C29 C28 H28 . . 119.5
C28 C29 C24 . . 120.2(6)
C28 C29 H29 . . 119.9
C24 C29 H29 . . 119.9
O6 C30 O5 . . 121.5(6)
O6 C30 C27 . . 120.5(6)
O5 C30 C27 . . 118.0(6)
O6 C30 Ho1 . 6_575 63.3(3)
O5 C30 Ho1 . 6_575 58.6(3)
C27 C30 Ho1 . 6_575 172.5(5)

loop_
_geom_bond_atom_site_label_1
_geom_bond_atom_site_label_2
_geom_bond_site_symmetry_2
_geom_bond_distance
Ho1 O4 7_575 2.266(4)
Ho1 O3 . 2.281(4)
Ho1 O1 5_675 2.382(4)
Ho1 O5 6_576 2.389(4)
Ho1 O6 6_576 2.492(4)
Ho1 O2 5_675 2.549(5)
Ho1 N3 . 2.561(6)
Ho1 N1 . 2.563(6)
Ho1 N2 . 2.585(5)
Ho1 C30 6_576 2.791(6)
Ho1 C22 5_675 2.796(7)
N1 C1 . 1.317(9)
N1 C5 . 1.339(8)
N2 C10 . 1.341(8)
N2 C6 . 1.354(7)
N3 C15 . 1.346(8)
N3 C11 . 1.353(8)
O1 C22 . 1.258(8)
O1 Ho1 5_675 2.382(4)
O2 C22 . 1.248(8)
O2 Ho1 5_675 2.549(5)
O3 C23 . 1.245(7)
O4 C23 . 1.266(7)
O4 Ho1 7_575 2.266(4)
O5 C30 . 1.283(7)
O5 Ho1 6_575 2.389(4)
O6 C30 . 1.249(7)
O6 Ho1 6_575 2.492(4)
C1 C2 . 1.391(11)
C1 H1 . 0.9300
C2 C3 . 1.364(11)
C2 H2 . 0.9300
C3 C4 . 1.360(11)
C3 H3 . 0.9300
C4 C5 . 1.390(10)
C4 H4 . 0.9300
C5 C6 . 1.487(9)
C6 C7 . 1.398(9)
C7 C8 . 1.373(9)
C7 H7 . 0.9300
C8 C9 . 1.393(9)
C8 C16 . 1.488(9)
C9 C10 . 1.388(9)
C9 H9 . 0.9300
C10 C11 . 1.491(9)
C11 C12 . 1.375(10)
C12 C13 . 1.401(10)
C12 H12 . 0.9300
C13 C14 . 1.373(11)
C13 H13 . 0.9300
C14 C15 . 1.372(10)
C14 H14 . 0.9300
C15 H15 . 0.9300
C16 C17 . 1.382(8)
C16 C21 . 1.409(9)
C17 C18 . 1.394(9)
C17 H17 . 0.9300
C18 C19 . 1.364(10)
C18 H18 . 0.9300
C19 C20 . 1.379(9)
C19 H19 . 0.9300
C20 C21 . 1.376(9)
C20 H20 . 0.9300
C21 C22 . 1.532(9)
C22 Ho1 5_675 2.796(7)
C23 C24 . 1.503(8)
C24 C25 . 1.386(9)
C24 C29 . 1.393(8)
C25 C26 . 1.386(8)
C25 H25 . 0.9300
C26 C27 . 1.385(9)
C26 H26 . 0.9300
C27 C28 . 1.378(9)
C27 C30 . 1.504(8)
C28 C29 . 1.380(8)
C28 H28 . 0.9300
C29 H29 . 0.9300
C30 Ho1 6_575 2.791(6)

loop_
_geom_torsion_atom_site_label_1
_geom_torsion_atom_site_label_2
_geom_torsion_atom_site_label_3
_geom_torsion_atom_site_label_4
_geom_torsion_site_symmetry_1
_geom_torsion_site_symmetry_4
_geom_torsion
O4 Ho1 N1 C1 7_575 . -28.0(5)
O3 Ho1 N1 C1 . . 33.5(7)
O1 Ho1 N1 C1 5_675 . 104.9(5)
O5 Ho1 N1 C1 6_576 . -110.9(5)
O6 Ho1 N1 C1 6_576 . -95.6(6)
O2 Ho1 N1 C1 5_675 . 53.2(5)
N3 Ho1 N1 C1 . . 171.7(5)
N2 Ho1 N1 C1 . . 172.9(6)
C30 Ho1 N1 C1 6_576 . -102.1(5)
C22 Ho1 N1 C1 5_675 . 78.7(5)
O4 Ho1 N1 C5 7_575 . 151.7(5)
O3 Ho1 N1 C5 . . -146.9(4)
O1 Ho1 N1 C5 5_675 . -75.5(5)
O5 Ho1 N1 C5 6_576 . 68.8(5)
O6 Ho1 N1 C5 6_576 . 84.1(5)
O2 Ho1 N1 C5 5_675 . -127.2(5)
N3 Ho1 N1 C5 . . -8.6(6)
N2 Ho1 N1 C5 . . -7.4(5)
C30 Ho1 N1 C5 6_576 . 77.6(5)
C22 Ho1 N1 C5 5_675 . -101.7(5)
O4 Ho1 N2 C10 7_575 . 153.3(4)
O3 Ho1 N2 C10 . . -27.4(5)
O1 Ho1 N2 C10 5_675 . -78.7(4)
O5 Ho1 N2 C10 6_576 . 101.9(5)
O6 Ho1 N2 C10 6_576 . 61.3(4)
O2 Ho1 N2 C10 5_675 . -116.6(4)
N3 Ho1 N2 C10 . . 1.8(4)
N1 Ho1 N2 C10 . . -177.1(5)
C30 Ho1 N2 C10 6_576 . 82.3(5)
C22 Ho1 N2 C10 5_675 . -95.7(5)
O4 Ho1 N2 C6 7_575 . -15.8(5)
O3 Ho1 N2 C6 . . 163.5(4)
O1 Ho1 N2 C6 5_675 . 112.2(5)
O5 Ho1 N2 C6 6_576 . -67.2(4)
O6 Ho1 N2 C6 6_576 . -107.8(4)
O2 Ho1 N2 C6 5_675 . 74.3(5)
N3 Ho1 N2 C6 . . -167.3(5)
N1 Ho1 N2 C6 . . 13.8(4)
C30 Ho1 N2 C6 6_576 . -86.8(5)
C22 Ho1 N2 C6 5_675 . 95.2(5)
O4 Ho1 N3 C15 7_575 . 44.5(6)
O3 Ho1 N3 C15 . . -18.4(5)
O1 Ho1 N3 C15 5_675 . -103.7(5)
O5 Ho1 N3 C15 6_576 . 112.9(5)
O6 Ho1 N3 C15 6_576 . 61.2(5)
O2 Ho1 N3 C15 5_675 . -85.4(5)
N1 Ho1 N3 C15 . . -177.8(4)
N2 Ho1 N3 C15 . . -179.0(5)
C30 Ho1 N3 C15 6_576 . 86.8(5)
C22 Ho1 N3 C15 5_675 . -92.2(5)
O4 Ho1 N3 C11 7_575 . -148.0(4)
O3 Ho1 N3 C11 . . 149.1(5)
O1 Ho1 N3 C11 5_675 . 63.8(4)
O5 Ho1 N3 C11 6_576 . -79.6(5)
O6 Ho1 N3 C11 6_576 . -131.3(5)
O2 Ho1 N3 C11 5_675 . 82.1(5)
N1 Ho1 N3 C11 . . -10.3(5)
N2 Ho1 N3 C11 . . -11.5(4)
C30 Ho1 N3 C11 6_576 . -105.7(5)
C22 Ho1 N3 C11 5_675 . 75.3(5)
O4 Ho1 O3 C23 7_575 . 68.6(10)
O1 Ho1 O3 C23 5_675 . -63.3(10)
O5 Ho1 O3 C23 6_576 . 142.3(10)
O6 Ho1 O3 C23 6_576 . 148.8(10)
O2 Ho1 O3 C23 5_675 . -9.9(10)
N3 Ho1 O3 C23 . . -137.2(10)
N1 Ho1 O3 C23 . . 9.5(12)
N2 Ho1 O3 C23 . . -110.8(10)
C30 Ho1 O3 C23 6_576 . 144.3(10)
C22 Ho1 O3 C23 5_675 . -37.2(10)
C5 N1 C1 C2 . . 0.3(11)
Ho1 N1 C1 C2 . . 180.0(6)
N1 C1 C2 C3 . . -0.8(12)
C1 C2 C3 C4 . . 0.8(13)
C2 C3 C4 C5 . . -0.2(13)
C1 N1 C5 C4 . . 0.3(10)
Ho1 N1 C5 C4 . . -179.4(5)
C1 N1 C5 C6 . . -179.0(6)
Ho1 N1 C5 C6 . . 1.3(8)
C3 C4 C5 N1 . . -0.3(12)
C3 C4 C5 C6 . . 178.9(7)
C10 N2 C6 C7 . . -5.5(9)
Ho1 N2 C6 C7 . . 163.9(4)
C10 N2 C6 C5 . . 171.7(5)
Ho1 N2 C6 C5 . . -18.9(7)
N1 C5 C6 N2 . . 11.5(8)
C4 C5 C6 N2 . . -167.8(6)
N1 C5 C6 C7 . . -171.4(6)
C4 C5 C6 C7 . . 9.3(10)
N2 C6 C7 C8 . . 4.9(9)
C5 C6 C7 C8 . . -172.1(6)
C6 C7 C8 C9 . . -0.2(9)
C6 C7 C8 C16 . . -175.2(6)
C7 C8 C9 C10 . . -3.6(9)
C16 C8 C9 C10 . . 171.6(6)
C6 N2 C10 C9 . . 1.6(9)
Ho1 N2 C10 C9 . . -167.8(4)
C6 N2 C10 C11 . . 176.0(5)
Ho1 N2 C10 C11 . . 6.6(7)
C8 C9 C10 N2 . . 3.0(9)
C8 C9 C10 C11 . . -171.2(5)
C15 N3 C11 C12 . . 5.3(10)
Ho1 N3 C11 C12 . . -162.8(5)
C15 N3 C11 C10 . . -172.7(5)
Ho1 N3 C11 C10 . . 19.1(7)
N2 C10 C11 N3 . . -16.5(8)
C9 C10 C11 N3 . . 158.0(6)
N2 C10 C11 C12 . . 165.4(6)
C9 C10 C11 C12 . . -20.0(10)
N3 C11 C12 C13 . . -6.0(11)
C10 C11 C12 C13 . . 171.9(7)
C11 C12 C13 C14 . . 3.1(12)
C12 C13 C14 C15 . . 0.0(12)
C11 N3 C15 C14 . . -2.2(10)
Ho1 N3 C15 C14 . . 166.0(5)
C13 C14 C15 N3 . . -0.4(12)
C7 C8 C16 C17 . . 54.3(9)
C9 C8 C16 C17 . . -120.7(7)
C7 C8 C16 C21 . . -128.0(7)
C9 C8 C16 C21 . . 57.0(9)
C21 C16 C17 C18 . . -0.8(11)
C8 C16 C17 C18 . . 177.0(7)
C16 C17 C18 C19 . . -1.7(12)
C17 C18 C19 C20 . . 2.0(12)
C18 C19 C20 C21 . . 0.2(11)
C19 C20 C21 C16 . . -2.7(11)
C19 C20 C21 C22 . . 167.2(6)
C17 C16 C21 C20 . . 3.0(10)
C8 C16 C21 C20 . . -174.7(6)
C17 C16 C21 C22 . . -166.7(6)
C8 C16 C21 C22 . . 15.5(10)
Ho1 O2 C22 O1 5_675 . 12.3(7)
Ho1 O2 C22 C21 5_675 . -159.7(6)
Ho1 O1 C22 O2 5_675 . -13.2(8)
Ho1 O1 C22 C21 5_675 . 158.9(5)
C20 C21 C22 O2 . . 27.7(10)
C16 C21 C22 O2 . . -162.5(7)
C20 C21 C22 O1 . . -144.7(7)
C16 C21 C22 O1 . . 25.2(9)
C20 C21 C22 Ho1 . 5_675 -73.0(17)
C16 C21 C22 Ho1 . 5_675 96.8(15)
Ho1 O3 C23 O4 . . -90.1(11)
Ho1 O3 C23 C24 . . 90.1(12)
Ho1 O4 C23 O3 7_575 . 40.3(14)
Ho1 O4 C23 C24 7_575 . -139.9(7)
O3 C23 C24 C25 . . 7.4(10)
O4 C23 C24 C25 . . -172.5(6)
O3 C23 C24 C29 . . -170.1(6)
O4 C23 C24 C29 . . 10.1(10)
C29 C24 C25 C26 . . 0.8(10)
C23 C24 C25 C26 . . -176.7(6)
C24 C25 C26 C27 . . 0.5(11)
C25 C26 C27 C28 . . -1.0(10)
C25 C26 C27 C30 . . 176.2(6)
C26 C27 C28 C29 . . 0.1(10)
C30 C27 C28 C29 . . -176.9(6)
C27 C28 C29 C24 . . 1.2(10)
C25 C24 C29 C28 . . -1.6(10)
C23 C24 C29 C28 . . 175.8(6)
Ho1 O6 C30 O5 6_575 . 6.7(7)
Ho1 O6 C30 C27 6_575 . -172.6(6)
Ho1 O5 C30 O6 6_575 . -7.0(7)
Ho1 O5 C30 C27 6_575 . 172.3(5)
C28 C27 C30 O6 . . -16.5(10)
C26 C27 C30 O6 . . 166.5(7)
C28 C27 C30 O5 . . 164.2(7)
C26 C27 C30 O5 . . -12.8(9)
C28 C27 C30 Ho1 . 6_575 -135(3)
C26 C27 C30 Ho1 . 6_575 48(4)
